data_4500856
loop_
_publ_author_name
'Ma, Lu-Fang'
'Li, Cheng-Peng'
'Wang, Li-Ya'
'Du, Miao'

_publ_section_title
;
 CoIIand ZnIICoordination Frameworks with Benzene-1,2,3-tricarboxylate
 Tecton and Flexible Dipyridyl Co-Ligand: A New Type of Entangled
 Architecture and a Unique 4-Connected Topological Network
;
_journal_issue 8
_journal_name_full 'Crystal Growth &amp; Design'
_journal_page_first 3309
_journal_paper_doi 10.1021/cg200366a
_journal_volume 11
_journal_year 2011
_chemical_formula_sum 'C21 H16 N2 O7 Zn2'
_chemical_formula_weight 539.10
_chemical_name_systematic
;

 ?

;
_space_group_IT_number 14
_symmetry_cell_setting monoclinic
_symmetry_space_group_name_Hall '-P 2yn'
_symmetry_space_group_name_H-M 'P 1 21/n 1'
_atom_sites_solution_hydrogens geom
_atom_sites_solution_primary direct
_atom_sites_solution_secondary difmap
_audit_creation_method SHELXL-97
_cell_angle_alpha 90.00
_cell_angle_beta 91.2710(10)
_cell_angle_gamma 90.00
_cell_formula_units_Z 4
_cell_length_a 9.8885(11)
_cell_length_b 10.9627(12)
_cell_length_c 17.946(2)
_cell_measurement_reflns_used 2662
_cell_measurement_temperature 294(2)
_cell_measurement_theta_max 25.55
_cell_measurement_theta_min 2.33
_cell_volume 1945.0(4)
_computing_cell_refinement 'Bruker SMART'
_computing_data_collection 'Bruker SMART'
_computing_data_reduction 'Bruker SAINT'
_computing_molecular_graphics 'Bruker SHELXTL'
_computing_publication_material 'Bruker SHELXTL'
_computing_structure_refinement 'SHELXL-97 (Sheldrick, 1997)'
_computing_structure_solution 'SHELXS-97 (Sheldrick, 1990)'
_diffrn_ambient_temperature 294(2)
_diffrn_measured_fraction_theta_full 1.000
_diffrn_measured_fraction_theta_max 1.000
_diffrn_measurement_device_type 'CCD area detector'
_diffrn_measurement_method 'phi and omega scans'
_diffrn_radiation_monochromator graphite
_diffrn_radiation_source 'fine-focus sealed tube'
_diffrn_radiation_type MoK\a
_diffrn_radiation_wavelength 0.71073
_diffrn_reflns_av_R_equivalents 0.0446
_diffrn_reflns_av_sigmaI/netI 0.0446
_diffrn_reflns_limit_h_max 11
_diffrn_reflns_limit_h_min -11
_diffrn_reflns_limit_k_max 13
_diffrn_reflns_limit_k_min -13
_diffrn_reflns_limit_l_max 21
_diffrn_reflns_limit_l_min -21
_diffrn_reflns_number 12680
_diffrn_reflns_theta_full 25.50
_diffrn_reflns_theta_max 25.50
_diffrn_reflns_theta_min 2.27
_exptl_absorpt_coefficient_mu 2.517
_exptl_absorpt_correction_T_max 0.9283
_exptl_absorpt_correction_T_min 0.6200
_exptl_absorpt_correction_type multi-scan
_exptl_absorpt_process_details sadabs
_exptl_crystal_colour colourless
_exptl_crystal_density_diffrn 1.841
_exptl_crystal_density_method 'not measured'
_exptl_crystal_description block
_exptl_crystal_F_000 1088
_exptl_crystal_size_max 0.21
_exptl_crystal_size_mid 0.13
_exptl_crystal_size_min 0.03
_refine_diff_density_max 0.391
_refine_diff_density_min -0.663
_refine_diff_density_rms 0.091
_refine_ls_extinction_method none
_refine_ls_goodness_of_fit_ref 1.031
_refine_ls_hydrogen_treatment constr
_refine_ls_matrix_type full
_refine_ls_number_parameters 289
_refine_ls_number_reflns 3622
_refine_ls_number_restraints 0
_refine_ls_restrained_S_all 1.031
_refine_ls_R_factor_all 0.0539
_refine_ls_R_factor_gt 0.0356
_refine_ls_shift/su_max 0.000
_refine_ls_shift/su_mean 0.000
_refine_ls_structure_factor_coef Fsqd
_refine_ls_weighting_details 'calc w=1/[\s^2^(Fo^2^)+(0.0342P)^2^+3.3328P] where P=(Fo^2^+2Fc^2^)/3'
_refine_ls_weighting_scheme calc
_refine_ls_wR_factor_gt 0.0801
_refine_ls_wR_factor_ref 0.0892
_reflns_number_gt 2804
_reflns_number_total 3622
_reflns_threshold_expression >2sigma(I)
_cod_data_source_file cg200366a_si_002.cif
_cod_data_source_block 2
_cod_depositor_comments
;
The following automatic conversions were performed:

'_symmetry_cell_setting' value 'Monoclinic' changed to 'monoclinic'
according to /home/saulius/struct/CIF-dictionaries/cif_core.dic
dictionary named 'cif_core.dic' version 2.4.1 from 2010-06-29.

Automatic conversion script
Id: cif_fix_values 1715 2011-07-08 13:25:40Z adriana 
;
_cod_original_sg_symbol_H-M P2(1)/n
_cod_database_code 4500856

loop_
_symmetry_equiv_pos_as_xyz
'x, y, z'
'-x+1/2, y+1/2, -z+1/2'
'-x, -y, -z'
'x-1/2, -y-1/2, z-1/2'

loop_
_atom_site_label
_atom_site_type_symbol
_atom_site_fract_x
_atom_site_fract_y
_atom_site_fract_z
_atom_site_U_iso_or_equiv
_atom_site_adp_type
_atom_site_occupancy
_atom_site_symmetry_multiplicity
_atom_site_calc_flag
_atom_site_refinement_flags
Zn1 Zn 0.24943(4) 0.08262(4) 0.03817(2) 0.02029(13) Uani 1 1 d .
Zn2 Zn 0.23979(4) -0.13616(4) 0.16325(3) 0.02512(14) Uani 1 1 d .
O1 O 0.0793(3) 0.2044(3) 0.34441(18) 0.0476(9) Uani 1 1 d .
O2 O 0.1456(3) 0.3110(3) 0.24927(15) 0.0363(7) Uani 1 1 d .
O3 O 0.0910(2) 0.1316(2) 0.09819(14) 0.0245(6) Uani 1 1 d .
O4 O 0.0833(3) -0.0177(3) 0.18364(16) 0.0314(7) Uani 1 1 d .
O5 O -0.1537(3) -0.0086(3) 0.04937(16) 0.0337(7) Uani 1 1 d .
O6 O -0.3664(3) -0.0158(3) 0.08033(17) 0.0373(8) Uani 1 1 d .
O7 O 0.3405(3) -0.0357(3) 0.09921(18) 0.0402(8) Uani 1 1 d .
H7D H 0.4309 -0.0253 0.0928 0.060 Uiso 1 1 d R
N1 N 0.3640(3) 0.2354(3) 0.04746(17) 0.0218(7) Uani 1 1 d .
N2 N 1.1139(3) 0.7288(3) 0.1279(2) 0.0298(8) Uani 1 1 d .
C1 C -0.0719(4) 0.2134(3) 0.2421(2) 0.0200(8) Uani 1 1 d .
C2 C -0.0876(3) 0.1326(3) 0.18276(19) 0.0169(8) Uani 1 1 d .
C3 C -0.2193(3) 0.1050(3) 0.1558(2) 0.0190(8) Uani 1 1 d .
C4 C -0.3298(4) 0.1611(4) 0.1890(2) 0.0289(10) Uani 1 1 d .
H4 H -0.4169 0.1418 0.1721 0.035 Uiso 1 1 calc R
C5 C -0.3128(4) 0.2439(4) 0.2459(2) 0.0341(11) Uani 1 1 d .
H5 H -0.3875 0.2828 0.2656 0.041 Uiso 1 1 calc R
C6 C -0.1853(4) 0.2691(4) 0.2734(2) 0.0310(10) Uani 1 1 d .
H6 H -0.1739 0.3232 0.3129 0.037 Uiso 1 1 calc R
C7 C 0.0619(4) 0.2410(4) 0.2807(2) 0.0227(9) Uani 1 1 d .
C8 C 0.0390(4) 0.0766(4) 0.1514(2) 0.0198(8) Uani 1 1 d .
C9 C -0.2490(4) 0.0215(4) 0.0916(2) 0.0230(9) Uani 1 1 d .
C10 C 0.3551(4) 0.3123(4) 0.1057(2) 0.0284(9) Uani 1 1 d .
H10 H 0.2793 0.3083 0.1354 0.034 Uiso 1 1 calc R
C11 C 0.4534(4) 0.3960(4) 0.1229(2) 0.0309(10) Uani 1 1 d .
H11 H 0.4431 0.4475 0.1636 0.037 Uiso 1 1 calc R
C12 C 0.5685(4) 0.4048(4) 0.0802(2) 0.0266(9) Uani 1 1 d .
C13 C 0.5747(4) 0.3292(4) 0.0197(2) 0.0372(11) Uani 1 1 d .
H13 H 0.6483 0.3335 -0.0116 0.045 Uiso 1 1 calc R
C14 C 0.4721(4) 0.2466(4) 0.0049(2) 0.0324(10) Uani 1 1 d .
H14 H 0.4788 0.1964 -0.0367 0.039 Uiso 1 1 calc R
C15 C 0.6811(4) 0.4912(4) 0.1015(3) 0.0356(11) Uani 1 1 d .
H15A H 0.6940 0.4896 0.1552 0.043 Uiso 1 1 calc R
H15B H 0.6541 0.5733 0.0876 0.043 Uiso 1 1 calc R
C16 C 0.8143(4) 0.4628(4) 0.0659(3) 0.0435(12) Uani 1 1 d .
H16A H 0.8436 0.3819 0.0811 0.052 Uiso 1 1 calc R
H16B H 0.8016 0.4624 0.0121 0.052 Uiso 1 1 calc R
C17 C 1.0276(4) 0.7480(4) 0.0714(3) 0.0361(11) Uani 1 1 d .
H17 H 1.0316 0.8214 0.0456 0.043 Uiso 1 1 calc R
C18 C 0.9328(4) 0.6633(4) 0.0498(3) 0.0402(12) Uani 1 1 d .
H18 H 0.8745 0.6799 0.0097 0.048 Uiso 1 1 calc R
C19 C 0.9226(4) 0.5537(4) 0.0869(3) 0.0341(11) Uani 1 1 d .
C20 C 1.0151(4) 0.5320(4) 0.1438(3) 0.0410(12) Uani 1 1 d .
H20 H 1.0151 0.4580 0.1692 0.049 Uiso 1 1 calc R
C21 C 1.1085(4) 0.6218(4) 0.1628(3) 0.0413(12) Uani 1 1 d .
H21 H 1.1701 0.6066 0.2016 0.050 Uiso 1 1 calc R

loop_
_atom_site_aniso_label
_atom_site_aniso_U_11
_atom_site_aniso_U_22
_atom_site_aniso_U_33
_atom_site_aniso_U_23
_atom_site_aniso_U_13
_atom_site_aniso_U_12
Zn1 0.0181(2) 0.0198(2) 0.0229(2) -0.00036(19) -0.00101(17) -0.00419(18)
Zn2 0.0208(3) 0.0250(3) 0.0294(3) 0.0035(2) -0.00352(19) -0.00052(19)
O1 0.0342(18) 0.069(3) 0.039(2) 0.0145(18) -0.0148(14) -0.0120(16)
O2 0.0281(16) 0.052(2) 0.0290(16) 0.0028(15) -0.0034(13) -0.0158(15)
O3 0.0201(14) 0.0284(15) 0.0252(15) -0.0009(13) 0.0058(11) 0.0004(12)
O4 0.0252(15) 0.0340(17) 0.0353(17) 0.0073(14) 0.0084(12) 0.0116(13)
O5 0.0225(15) 0.0447(19) 0.0337(17) -0.0201(14) -0.0023(12) -0.0016(13)
O6 0.0248(16) 0.0429(19) 0.0438(19) -0.0101(15) -0.0057(13) -0.0132(14)
O7 0.0193(15) 0.0443(19) 0.058(2) 0.0249(16) 0.0078(14) 0.0049(13)
N1 0.0177(16) 0.0249(18) 0.0229(17) -0.0003(14) 0.0007(13) -0.0026(14)
N2 0.0184(17) 0.029(2) 0.042(2) 0.0038(17) -0.0052(15) -0.0056(15)
C1 0.0176(19) 0.019(2) 0.023(2) -0.0018(16) 0.0006(15) -0.0019(15)
C2 0.0134(18) 0.019(2) 0.0182(19) -0.0012(15) 0.0005(14) -0.0014(15)
C3 0.0145(18) 0.019(2) 0.024(2) 0.0023(16) 0.0012(15) -0.0035(14)
C4 0.014(2) 0.040(3) 0.033(2) -0.003(2) -0.0020(17) -0.0006(17)
C5 0.021(2) 0.044(3) 0.038(3) -0.012(2) 0.0033(18) 0.0078(19)
C6 0.028(2) 0.036(3) 0.029(2) -0.014(2) 0.0014(18) 0.0044(19)
C7 0.022(2) 0.022(2) 0.024(2) -0.0075(17) -0.0016(16) 0.0013(16)
C8 0.0163(19) 0.024(2) 0.019(2) -0.0057(17) -0.0039(15) -0.0056(16)
C9 0.025(2) 0.020(2) 0.024(2) 0.0005(17) -0.0064(17) -0.0013(16)
C10 0.024(2) 0.029(2) 0.033(2) -0.0056(19) 0.0094(17) -0.0044(18)
C11 0.029(2) 0.027(2) 0.036(2) -0.0102(19) 0.0046(19) -0.0035(18)
C12 0.025(2) 0.025(2) 0.030(2) -0.0015(18) -0.0011(17) -0.0040(17)
C13 0.029(2) 0.044(3) 0.039(3) -0.010(2) 0.011(2) -0.017(2)
C14 0.036(2) 0.033(2) 0.029(2) -0.0096(19) 0.0079(19) -0.012(2)
C15 0.026(2) 0.035(3) 0.046(3) -0.011(2) 0.001(2) -0.0114(19)
C16 0.025(2) 0.035(3) 0.070(4) -0.014(3) -0.001(2) -0.014(2)
C17 0.032(2) 0.027(2) 0.049(3) 0.005(2) -0.010(2) -0.002(2)
C18 0.028(2) 0.036(3) 0.056(3) -0.001(2) -0.017(2) -0.001(2)
C19 0.021(2) 0.030(3) 0.051(3) -0.008(2) 0.002(2) -0.0044(18)
C20 0.035(3) 0.026(2) 0.062(3) 0.014(2) -0.003(2) -0.008(2)
C21 0.028(2) 0.045(3) 0.051(3) 0.013(2) -0.011(2) -0.002(2)

loop_
_atom_type_symbol
_atom_type_description
_atom_type_scat_dispersion_real
_atom_type_scat_dispersion_imag
_atom_type_scat_source
C C 0.0033 0.0016 'International Tables Vol C Tables 4.2.6.8 and 6.1.1.4'
H H 0.0000 0.0000 'International Tables Vol C Tables 4.2.6.8 and 6.1.1.4'
N N 0.0061 0.0033 'International Tables Vol C Tables 4.2.6.8 and 6.1.1.4'
O O 0.0106 0.0060 'International Tables Vol C Tables 4.2.6.8 and 6.1.1.4'
Zn Zn 0.2839 1.4301 'International Tables Vol C Tables 4.2.6.8 and 6.1.1.4'

loop_
_geom_angle_atom_site_label_1
_geom_angle_atom_site_label_2
_geom_angle_atom_site_label_3
_geom_angle
_geom_angle_site_symmetry_1
_geom_angle_site_symmetry_3
O7 Zn1 O5 112.68(14) . 3
O7 Zn1 O3 103.83(12) . .
O5 Zn1 O3 99.83(11) 3 .
O7 Zn1 N1 105.00(13) . .
O5 Zn1 N1 131.10(13) 3 .
O3 Zn1 N1 100.20(12) . .
O7 Zn1 C9 101.96(13) . 3
O5 Zn1 C9 28.35(11) 3 3
O3 Zn1 C9 128.16(11) . 3
N1 Zn1 C9 115.30(12) . 3
O7 Zn2 O2 110.41(13) . 2_545
O7 Zn2 N2 124.26(14) . 1_445
O2 Zn2 N2 111.54(14) 2_545 1_445
O7 Zn2 O4 98.55(12) . .
O2 Zn2 O4 117.24(11) 2_545 .
N2 Zn2 O4 93.31(13) 1_445 .
O7 Zn2 C7 97.81(12) . 2_545
O2 Zn2 C7 29.07(12) 2_545 2_545
N2 Zn2 C7 101.42(13) 1_445 2_545
O4 Zn2 C7 146.31(12) . 2_545
C7 O2 Zn2 100.9(2) . 2
C8 O3 Zn1 128.6(3) . .
C8 O4 Zn2 133.8(2) . .
C9 O5 Zn1 103.4(2) . 3
Zn2 O7 Zn1 119.75(14) . .
Zn2 O7 H7D 133.0 . .
Zn1 O7 H7D 107.0 . .
C14 N1 C10 117.0(3) . .
C14 N1 Zn1 118.8(3) . .
C10 N1 Zn1 122.3(3) . .
C17 N2 C21 117.8(4) . .
C17 N2 Zn2 120.2(3) . 1_665
C21 N2 Zn2 121.8(3) . 1_665
C2 C1 C6 120.4(3) . .
C2 C1 C7 124.0(3) . .
C6 C1 C7 115.4(3) . .
C1 C2 C3 119.0(3) . .
C1 C2 C8 117.6(3) . .
C3 C2 C8 123.4(3) . .
C4 C3 C2 119.0(3) . .
C4 C3 C9 117.0(3) . .
C2 C3 C9 124.0(3) . .
C5 C4 C3 121.5(4) . .
C5 C4 H4 119.2 . .
C3 C4 H4 119.2 . .
C6 C5 C4 119.8(4) . .
C6 C5 H5 120.1 . .
C4 C5 H5 120.1 . .
C5 C6 C1 120.3(4) . .
C5 C6 H6 119.9 . .
C1 C6 H6 119.9 . .
O1 C7 O2 122.4(4) . .
O1 C7 C1 117.8(4) . .
O2 C7 C1 119.4(4) . .
O1 C7 Zn2 73.4(2) . 2
O2 C7 Zn2 49.99(18) . 2
C1 C7 Zn2 159.9(3) . 2
O3 C8 O4 127.0(3) . .
O3 C8 C2 116.5(3) . .
O4 C8 C2 116.4(3) . .
O6 C9 O5 121.4(4) . .
O6 C9 C3 119.6(3) . .
O5 C9 C3 119.0(3) . .
O6 C9 Zn1 74.1(2) . 3
O5 C9 Zn1 48.22(18) . 3
C3 C9 Zn1 163.2(3) . 3
N1 C10 C11 122.5(4) . .
N1 C10 H10 118.8 . .
C11 C10 H10 118.8 . .
C10 C11 C12 120.6(4) . .
C10 C11 H11 119.7 . .
C12 C11 H11 119.7 . .
C13 C12 C11 116.6(4) . .
C13 C12 C15 122.4(4) . .
C11 C12 C15 121.0(4) . .
C12 C13 C14 120.2(4) . .
C12 C13 H13 119.9 . .
C14 C13 H13 119.9 . .
N1 C14 C13 123.0(4) . .
N1 C14 H14 118.5 . .
C13 C14 H14 118.5 . .
C12 C15 C16 114.2(4) . .
C12 C15 H15A 108.7 . .
C16 C15 H15A 108.7 . .
C12 C15 H15B 108.7 . .
C16 C15 H15B 108.7 . .
H15A C15 H15B 107.6 . .
C19 C16 C15 112.3(4) . .
C19 C16 H16A 109.1 . .
C15 C16 H16A 109.1 . .
C19 C16 H16B 109.1 . .
C15 C16 H16B 109.1 . .
H16A C16 H16B 107.9 . .
N2 C17 C18 122.2(4) . .
N2 C17 H17 118.9 . .
C18 C17 H17 118.9 . .
C17 C18 C19 120.7(4) . .
C17 C18 H18 119.6 . .
C19 C18 H18 119.6 . .
C20 C19 C18 117.1(4) . .
C20 C19 C16 122.0(4) . .
C18 C19 C16 121.0(4) . .
C19 C20 C21 119.2(4) . .
C19 C20 H20 120.4 . .
C21 C20 H20 120.4 . .
N2 C21 C20 122.9(4) . .
N2 C21 H21 118.6 . .
C20 C21 H21 118.6 . .

loop_
_geom_bond_atom_site_label_1
_geom_bond_atom_site_label_2
_geom_bond_distance
_geom_bond_site_symmetry_2
Zn1 O7 1.911(3) .
Zn1 O5 1.989(3) 3
Zn1 O3 1.995(2) .
Zn1 N1 2.027(3) .
Zn1 C9 2.595(4) 3
Zn2 O7 1.891(3) .
Zn2 O2 2.001(3) 2_545
Zn2 N2 2.027(3) 1_445
Zn2 O4 2.059(3) .
Zn2 C7 2.566(4) 2_545
O1 C7 1.221(5) .
O2 C7 1.270(5) .
O2 Zn2 2.001(3) 2
O3 C8 1.250(4) .
O4 C8 1.259(5) .
O5 C9 1.267(5) .
O5 Zn1 1.989(3) 3
O6 C9 1.244(4) .
O7 H7D 0.9119 .
N1 C14 1.333(5) .
N1 C10 1.348(5) .
N2 C17 1.328(5) .
N2 C21 1.331(5) .
N2 Zn2 2.027(3) 1_665
C1 C2 1.392(5) .
C1 C6 1.404(5) .
C1 C7 1.511(5) .
C2 C3 1.412(5) .
C2 C8 1.513(5) .
C3 C4 1.399(5) .
C3 C9 1.495(5) .
C4 C5 1.374(6) .
C4 H4 0.9300 .
C5 C6 1.372(5) .
C5 H5 0.9300 .
C6 H6 0.9300 .
C7 Zn2 2.566(4) 2
C9 Zn1 2.595(4) 3
C10 C11 1.366(5) .
C10 H10 0.9300 .
C11 C12 1.389(6) .
C11 H11 0.9300 .
C12 C13 1.369(6) .
C12 C15 1.505(5) .
C13 C14 1.381(6) .
C13 H13 0.9300 .
C14 H14 0.9300 .
C15 C16 1.509(6) .
C15 H15A 0.9700 .
C15 H15B 0.9700 .
C16 C19 1.506(6) .
C16 H16A 0.9700 .
C16 H16B 0.9700 .
C17 C18 1.369(6) .
C17 H17 0.9300 .
C18 C19 1.378(6) .
C18 H18 0.9300 .
C19 C20 1.376(6) .
C20 C21 1.387(6) .
C20 H20 0.9300 .
C21 H21 0.9300 .

loop_
_geom_hbond_atom_site_label_D
_geom_hbond_atom_site_label_H
_geom_hbond_atom_site_label_A
_geom_hbond_distance_DH
_geom_hbond_distance_HA
_geom_hbond_distance_DA
_geom_hbond_angle_DHA
_geom_hbond_site_symmetry_A
O7 H7D O6 0.91 2.02 2.934(4) 175.6 1_655

loop_
_geom_torsion_atom_site_label_1
_geom_torsion_atom_site_label_2
_geom_torsion_atom_site_label_3
_geom_torsion_atom_site_label_4
_geom_torsion
_geom_torsion_site_symmetry_1
_geom_torsion_site_symmetry_4
O7 Zn1 O3 C8 -18.7(3) . .
O5 Zn1 O3 C8 97.7(3) 3 .
N1 Zn1 O3 C8 -127.1(3) . .
C9 Zn1 O3 C8 99.0(3) 3 .
O7 Zn2 O4 C8 18.4(4) . .
O2 Zn2 O4 C8 136.7(3) 2_545 .
N2 Zn2 O4 C8 -107.0(4) 1_445 .
C7 Zn2 O4 C8 136.6(3) 2_545 .
O2 Zn2 O7 Zn1 -152.94(17) 2_545 .
N2 Zn2 O7 Zn1 70.4(2) 1_445 .
O4 Zn2 O7 Zn1 -29.6(2) . .
C7 Zn2 O7 Zn1 179.97(19) 2_545 .
O5 Zn1 O7 Zn2 -75.8(2) 3 .
O3 Zn1 O7 Zn2 31.3(2) . .
N1 Zn1 O7 Zn2 136.03(18) . .
C9 Zn1 O7 Zn2 -103.4(2) 3 .
O7 Zn1 N1 C14 82.7(3) . .
O5 Zn1 N1 C14 -57.1(4) 3 .
O3 Zn1 N1 C14 -169.9(3) . .
C9 Zn1 N1 C14 -28.7(3) 3 .
O7 Zn1 N1 C10 -81.5(3) . .
O5 Zn1 N1 C10 138.7(3) 3 .
O3 Zn1 N1 C10 26.0(3) . .
C9 Zn1 N1 C10 167.2(3) 3 .
C6 C1 C2 C3 -1.7(6) . .
C7 C1 C2 C3 173.9(4) . .
C6 C1 C2 C8 179.6(4) . .
C7 C1 C2 C8 -4.8(5) . .
C1 C2 C3 C4 0.9(5) . .
C8 C2 C3 C4 179.5(4) . .
C1 C2 C3 C9 178.9(3) . .
C8 C2 C3 C9 -2.4(6) . .
C2 C3 C4 C5 1.4(6) . .
C9 C3 C4 C5 -176.8(4) . .
C3 C4 C5 C6 -2.8(7) . .
C4 C5 C6 C1 2.0(7) . .
C2 C1 C6 C5 0.3(6) . .
C7 C1 C6 C5 -175.7(4) . .
Zn2 O2 C7 O1 -13.4(5) 2 .
Zn2 O2 C7 C1 159.1(3) 2 .
C2 C1 C7 O1 -110.6(5) . .
C6 C1 C7 O1 65.2(5) . .
C2 C1 C7 O2 76.6(5) . .
C6 C1 C7 O2 -107.6(4) . .
C2 C1 C7 Zn2 129.2(7) . 2
C6 C1 C7 Zn2 -55.0(9) . 2
Zn1 O3 C8 O4 7.1(5) . .
Zn1 O3 C8 C2 -175.9(2) . .
Zn2 O4 C8 O3 -7.2(6) . .
Zn2 O4 C8 C2 175.8(2) . .
C1 C2 C8 O3 -92.2(4) . .
C3 C2 C8 O3 89.1(4) . .
C1 C2 C8 O4 85.1(4) . .
C3 C2 C8 O4 -93.6(4) . .
Zn1 O5 C9 O6 12.6(5) 3 .
Zn1 O5 C9 C3 -166.6(3) 3 .
C4 C3 C9 O6 -15.5(5) . .
C2 C3 C9 O6 166.5(4) . .
C4 C3 C9 O5 163.8(4) . .
C2 C3 C9 O5 -14.3(6) . .
C4 C3 C9 Zn1 127.0(8) . 3
C2 C3 C9 Zn1 -51.0(11) . 3
C14 N1 C10 C11 -2.1(6) . .
Zn1 N1 C10 C11 162.4(3) . .
N1 C10 C11 C12 -0.2(7) . .
C10 C11 C12 C13 2.2(6) . .
C10 C11 C12 C15 -176.1(4) . .
C11 C12 C13 C14 -2.1(7) . .
C15 C12 C13 C14 176.3(4) . .
C10 N1 C14 C13 2.2(6) . .
Zn1 N1 C14 C13 -162.8(4) . .
C12 C13 C14 N1 -0.2(7) . .
C13 C12 C15 C16 -16.9(6) . .
C11 C12 C15 C16 161.4(4) . .
C12 C15 C16 C19 178.3(4) . .
C21 N2 C17 C18 1.7(7) . .
Zn2 N2 C17 C18 -174.2(4) 1_665 .
N2 C17 C18 C19 0.5(7) . .
C17 C18 C19 C20 -2.7(7) . .
C17 C18 C19 C16 177.0(4) . .
C15 C16 C19 C20 96.8(5) . .
C15 C16 C19 C18 -82.9(6) . .
C18 C19 C20 C21 2.7(7) . .
C16 C19 C20 C21 -177.0(4) . .
C17 N2 C21 C20 -1.6(7) . .
Zn2 N2 C21 C20 174.2(4) 1_665 .
C19 C20 C21 N2 -0.6(8) . .
